data_2229653
loop_
_publ_author_name
'Jing, Buqin'
'Li, Lianzhi'
'Dong, Jianfang'
'Xu, Tao'

_publ_section_title
;
 (Acetato-\k<i>O</i>)bis(1,10-phenanthroline-\k^2^<i>N</i>,<i>N</i>')copper(II)
 acetate heptahydrate
;
_journal_coeditor_code GK2351
_journal_issue 4
_journal_name_full 'Acta Crystallographica Section E'
_journal_page_first m464
_journal_paper_doi 10.1107/S1600536811009676
_journal_volume 67
_journal_year 2011
_chemical_formula_iupac '[Cu (C2 H3 O2) (C12 H8 N2)2] (C2 H3 O2), 7H2 O'
_chemical_formula_moiety 'C26 H19 Cu N4 O2 +, C2 H3 O2 -, 7(H2 O)'
_chemical_formula_sum 'C28 H36 Cu N4 O11'
_chemical_formula_weight 668.15
_chemical_name_systematic
;
(Acetato-\k<i>O</i>)bis(1,10-phenanthroline-\k^2^<i>N</i>,<i>N</i>')copper(II)
acetate heptahydrate
;
_space_group_IT_number 2
_symmetry_cell_setting triclinic
_symmetry_space_group_name_Hall '-P 1'
_symmetry_space_group_name_H-M 'P -1'
_atom_sites_solution_hydrogens geom
_atom_sites_solution_primary direct
_atom_sites_solution_secondary difmap
_audit_creation_method SHELXL-97
_cell_angle_alpha 103.257(7)
_cell_angle_beta 102.243(7)
_cell_angle_gamma 97.606(7)
_cell_formula_units_Z 2
_cell_length_a 8.764(4)
_cell_length_b 12.307(5)
_cell_length_c 15.739(7)
_cell_measurement_reflns_used 1605
_cell_measurement_temperature 298(2)
_cell_measurement_theta_max 24.98
_cell_measurement_theta_min 2.48
_cell_volume 1585.3(12)
_computing_cell_refinement 'SAINT (Bruker, 2007)'
_computing_data_collection 'SMART (Bruker, 2007)'
_computing_data_reduction 'SAINT (Bruker, 2007)'
_computing_molecular_graphics 'SHELXTL (Sheldrick, 2008) and DIAMOND (Brandenburg, 1999)'
_computing_publication_material 'SHELXTL (Sheldrick, 2008)'
_computing_structure_refinement 'SHELXL97 (Sheldrick, 2008)'
_computing_structure_solution 'SHELXS97 (Sheldrick, 2008)'
_diffrn_ambient_temperature 298(2)
_diffrn_measured_fraction_theta_full 0.986
_diffrn_measured_fraction_theta_max 0.986
_diffrn_measurement_device_type 'Bruker SMART 1000 CCD area-detector'
_diffrn_measurement_method '\f and \w'
_diffrn_radiation_monochromator graphite
_diffrn_radiation_source 'fine-focus sealed tube'
_diffrn_radiation_type MoK\a
_diffrn_radiation_wavelength 0.71073
_diffrn_reflns_av_R_equivalents 0.0402
_diffrn_reflns_av_sigmaI/netI 0.0984
_diffrn_reflns_limit_h_max 10
_diffrn_reflns_limit_h_min -10
_diffrn_reflns_limit_k_max 14
_diffrn_reflns_limit_k_min -13
_diffrn_reflns_limit_l_max 18
_diffrn_reflns_limit_l_min -18
_diffrn_reflns_number 8364
_diffrn_reflns_theta_full 25.10
_diffrn_reflns_theta_max 25.10
_diffrn_reflns_theta_min 1.37
_exptl_absorpt_coefficient_mu 0.752
_exptl_absorpt_correction_T_max 0.795
_exptl_absorpt_correction_T_min 0.728
_exptl_absorpt_correction_type multi-scan
_exptl_absorpt_process_details '(SADABS; Sheldrick, 1996)'
_exptl_crystal_colour blue
_exptl_crystal_density_diffrn 1.400
_exptl_crystal_density_method 'not measured'
_exptl_crystal_description block
_exptl_crystal_F_000 698
_exptl_crystal_size_max 0.42
_exptl_crystal_size_mid 0.38
_exptl_crystal_size_min 0.32
_refine_diff_density_max 0.424
_refine_diff_density_min -0.515
_refine_ls_extinction_method none
_refine_ls_goodness_of_fit_ref 0.948
_refine_ls_hydrogen_treatment constr
_refine_ls_matrix_type full
_refine_ls_number_parameters 399
_refine_ls_number_reflns 5570
_refine_ls_number_restraints 52
_refine_ls_restrained_S_all 0.950
_refine_ls_R_factor_all 0.1077
_refine_ls_R_factor_gt 0.0570
_refine_ls_shift/su_max 0.001
_refine_ls_shift/su_mean 0.000
_refine_ls_structure_factor_coef Fsqd
_refine_ls_weighting_details 'calc w=1/[\s^2^(Fo^2^)+(0.0503P)^2^] where P=(Fo^2^+2Fc^2^)/3'
_refine_ls_weighting_scheme calc
_refine_ls_wR_factor_gt 0.1082
_refine_ls_wR_factor_ref 0.1300
_reflns_number_gt 3220
_reflns_number_total 5570
_reflns_threshold_expression I>2\s(I)
_cod_data_source_file gk2351.cif
_cod_data_source_block I
_cod_original_cell_volume 1585.2(12)
_cod_database_code 2229653
_cod_database_fobs_code 2229653

loop_
_symmetry_equiv_pos_as_xyz
'x, y, z'
'-x, -y, -z'

loop_
_atom_site_type_symbol
_atom_site_label
_atom_site_fract_x
_atom_site_fract_y
_atom_site_fract_z
_atom_site_U_iso_or_equiv
_atom_site_adp_type
_atom_site_calc_flag
_atom_site_refinement_flags
_atom_site_occupancy
_atom_site_disorder_assembly
_atom_site_disorder_group
Cu Cu1 0.76867(7) 0.90326(4) 0.21867(3) 0.0411(2) Uani d . 1 . .
N N1 0.8381(5) 0.7950(3) 0.2885(2) 0.0428(9) Uani d . 1 . .
N N2 0.9810(4) 1.0118(3) 0.3166(2) 0.0410(9) Uani d . 1 . .
N N3 0.7103(4) 1.0131(3) 0.1481(2) 0.0363(9) Uani d . 1 . .
N N4 0.8395(4) 0.8328(3) 0.1056(2) 0.0416(9) Uani d . 1 . .
O O1 0.6008(4) 0.9292(3) 0.28563(19) 0.0505(8) Uani d U 1 . .
O O2 0.4739(4) 0.7876(3) 0.1694(2) 0.0558(9) Uani d U 1 . .
O O3 0.2159(5) 0.5069(3) 0.4746(2) 0.0872(13) Uani d . 1 . .
O O4 0.2102(5) 0.4656(3) 0.3301(2) 0.0790(11) Uani d . 1 . .
O O5 0.3093(5) 0.6651(3) 0.6385(2) 0.0866(12) Uani d D 1 . .
H H30 0.2214 0.6561 0.6532 0.104 Uiso d RD 1 . .
H H29 0.2690 0.6167 0.5879 0.104 Uiso d RD 1 . .
O O6 0.5986(5) 0.6653(3) 0.7512(2) 0.1047(14) Uani d D 1 . .
H H31 0.5088 0.6617 0.7160 0.126 Uiso d RD 1 . .
H H32 0.6565 0.6312 0.7213 0.126 Uiso d RD 1 . .
O O7 0.0874(4) 0.5649(3) 0.1938(2) 0.0842(12) Uani d D 1 . .
H H33 0.1281 0.5270 0.2286 0.101 Uiso d RD 1 . .
H H34 0.1498 0.5661 0.1593 0.101 Uiso d RD 1 . .
O O8 0.2819(4) 0.5844(3) 0.0791(2) 0.0719(10) Uani d D 1 . .
H H36 0.3355 0.6498 0.1092 0.086 Uiso d RD 1 . .
H H35 0.2777 0.5816 0.0242 0.086 Uiso d RD 1 . .
O O9 0.4959(5) 0.4446(3) 0.1306(3) 0.1239(17) Uani d D 1 . .
H H37 0.4355 0.4879 0.1128 0.149 Uiso d RD 1 . .
H H38 0.4911 0.4227 0.1775 0.149 Uiso d RD 1 . .
O O10 0.9190(4) 0.3319(3) 0.2593(2) 0.0804(11) Uani d D 1 . .
H H39 1.0088 0.3710 0.2910 0.096 Uiso d RD 1 . .
H H40 0.8964 0.3689 0.2203 0.096 Uiso d RD 1 . .
O O11 0.7928(4) 0.4387(3) 0.1067(2) 0.0795(11) Uani d D 1 . .
H H41 0.8793 0.4852 0.1345 0.095 Uiso d RD 1 . .
H H42 0.7033 0.4535 0.1133 0.095 Uiso d RD 1 . .
C C1 0.4791(6) 0.8554(4) 0.2423(3) 0.0450(11) Uani d U 1 . .
C C2 0.3383(6) 0.8525(4) 0.2816(3) 0.0719(14) Uani d U 1 . .
H H2A 0.3063 0.9250 0.2895 0.108 Uiso calc R 1 . .
H H2B 0.3659 0.8358 0.3390 0.108 Uiso calc R 1 . .
H H2C 0.2523 0.7947 0.2417 0.108 Uiso calc R 1 . .
C C3 0.7640(6) 0.6890(4) 0.2752(3) 0.0536(13) Uani d . 1 . .
H H3 0.6761 0.6588 0.2263 0.064 Uiso calc R 1 . .
C C4 0.8123(7) 0.6213(4) 0.3313(4) 0.0638(15) Uani d . 1 . .
H H4A 0.7574 0.5473 0.3198 0.077 Uiso calc R 1 . .
C C5 0.9388(8) 0.6633(4) 0.4023(4) 0.0655(16) Uani d . 1 . .
H H5 0.9710 0.6185 0.4404 0.079 Uiso calc R 1 . .
C C6 1.0229(6) 0.7751(4) 0.4193(3) 0.0484(13) Uani d . 1 . .
C C7 0.9670(5) 0.8385(3) 0.3599(3) 0.0383(11) Uani d . 1 . .
C C8 1.0420(5) 0.9535(4) 0.3748(3) 0.0398(11) Uani d . 1 . .
C C9 1.1722(6) 1.0032(4) 0.4485(3) 0.0531(13) Uani d . 1 . .
C C10 1.2401(7) 1.1171(5) 0.4607(4) 0.0696(16) Uani d . 1 . .
H H10 1.3270 1.1532 0.5089 0.084 Uiso calc R 1 . .
C C11 1.1784(7) 1.1743(4) 0.4018(4) 0.0665(15) Uani d . 1 . .
H H11 1.2229 1.2498 0.4092 0.080 Uiso calc R 1 . .
C C12 1.0484(6) 1.1193(4) 0.3305(3) 0.0528(13) Uani d . 1 . .
H H12 1.0068 1.1596 0.2907 0.063 Uiso calc R 1 . .
C C13 1.1577(7) 0.8286(5) 0.4935(3) 0.0684(17) Uani d . 1 . .
H H13 1.1970 0.7869 0.5328 0.082 Uiso calc R 1 . .
C C14 1.2290(7) 0.9368(5) 0.5082(3) 0.0670(16) Uani d . 1 . .
H H14 1.3159 0.9690 0.5573 0.080 Uiso calc R 1 . .
C C15 0.6447(5) 1.1026(3) 0.1717(3) 0.0456(12) Uani d . 1 . .
H H15 0.6223 1.1193 0.2279 0.055 Uiso calc R 1 . .
C C16 0.6083(6) 1.1721(4) 0.1156(3) 0.0523(13) Uani d . 1 . .
H H16 0.5615 1.2340 0.1343 0.063 Uiso calc R 1 . .
C C17 0.6403(6) 1.1505(4) 0.0338(3) 0.0513(13) Uani d . 1 . .
H H17 0.6156 1.1970 -0.0042 0.062 Uiso calc R 1 . .
C C18 0.7112(5) 1.0573(4) 0.0067(3) 0.0425(11) Uani d . 1 . .
C C19 0.7425(5) 0.9900(3) 0.0663(3) 0.0355(10) Uani d . 1 . .
C C20 0.8106(5) 0.8918(3) 0.0430(3) 0.0375(10) Uani d . 1 . .
C C21 0.8427(5) 0.8604(4) -0.0417(3) 0.0457(12) Uani d . 1 . .
C C22 0.9065(6) 0.7623(4) -0.0606(3) 0.0626(14) Uani d . 1 . .
H H22 0.9282 0.7372 -0.1164 0.075 Uiso calc R 1 . .
C C23 0.9369(6) 0.7034(4) 0.0018(4) 0.0639(15) Uani d . 1 . .
H H23 0.9800 0.6382 -0.0107 0.077 Uiso calc R 1 . .
C C24 0.9030(6) 0.7413(4) 0.0850(3) 0.0532(13) Uani d . 1 . .
H H24 0.9258 0.7007 0.1277 0.064 Uiso calc R 1 . .
C C25 0.7484(6) 1.0250(4) -0.0786(3) 0.0571(14) Uani d . 1 . .
H H25 0.7302 1.0693 -0.1189 0.068 Uiso calc R 1 . .
C C26 0.8099(6) 0.9306(5) -0.1011(3) 0.0595(14) Uani d . 1 . .
H H26 0.8316 0.9108 -0.1574 0.071 Uiso calc R 1 . .
C C27 0.2707(7) 0.5202(4) 0.4120(4) 0.0613(14) Uani d . 1 . .
C C28 0.4211(7) 0.6073(5) 0.4293(4) 0.091(2) Uani d . 1 . .
H H28A 0.4525 0.6486 0.4919 0.136 Uiso calc R 1 . .
H H28B 0.4015 0.6591 0.3928 0.136 Uiso calc R 1 . .
H H28C 0.5044 0.5692 0.4143 0.136 Uiso calc R 1 . .

loop_
_atom_site_aniso_label
_atom_site_aniso_U_11
_atom_site_aniso_U_22
_atom_site_aniso_U_33
_atom_site_aniso_U_12
_atom_site_aniso_U_13
_atom_site_aniso_U_23
Cu1 0.0453(4) 0.0407(3) 0.0410(3) 0.0129(3) 0.0110(3) 0.0155(2)
N1 0.045(3) 0.038(2) 0.048(2) 0.0089(18) 0.013(2) 0.0147(18)
N2 0.046(3) 0.041(2) 0.039(2) 0.0131(18) 0.0132(19) 0.0120(18)
N3 0.037(2) 0.036(2) 0.037(2) 0.0099(17) 0.0103(18) 0.0087(16)
N4 0.045(3) 0.038(2) 0.043(2) 0.0141(18) 0.0104(19) 0.0107(18)
O1 0.050(2) 0.0593(19) 0.0417(18) 0.0101(16) 0.0143(16) 0.0107(15)
O2 0.056(2) 0.060(2) 0.0471(19) 0.0071(16) 0.0128(17) 0.0082(16)
O3 0.089(3) 0.111(3) 0.068(3) 0.011(2) 0.027(2) 0.034(2)
O4 0.065(3) 0.104(3) 0.065(3) 0.014(2) 0.014(2) 0.018(2)
O5 0.091(3) 0.095(3) 0.076(3) 0.024(2) 0.019(2) 0.028(2)
O6 0.095(4) 0.137(4) 0.075(3) 0.049(3) 0.015(3) 0.005(3)
O7 0.075(3) 0.104(3) 0.081(3) 0.006(2) 0.022(2) 0.042(2)
O8 0.084(3) 0.063(2) 0.060(2) 0.001(2) 0.013(2) 0.0097(18)
O9 0.092(4) 0.141(4) 0.186(5) 0.059(3) 0.056(4) 0.097(4)
O10 0.072(3) 0.074(2) 0.091(3) 0.004(2) 0.005(2) 0.032(2)
O11 0.057(3) 0.091(3) 0.078(3) 0.001(2) 0.012(2) 0.011(2)
C1 0.044(3) 0.060(3) 0.041(3) 0.016(2) 0.016(2) 0.024(2)
C2 0.062(3) 0.092(3) 0.065(3) 0.013(3) 0.028(3) 0.019(3)
C3 0.057(4) 0.047(3) 0.063(3) 0.018(3) 0.018(3) 0.021(3)
C4 0.081(5) 0.047(3) 0.082(4) 0.027(3) 0.034(4) 0.035(3)
C5 0.096(5) 0.068(4) 0.064(4) 0.048(4) 0.040(4) 0.044(3)
C6 0.056(4) 0.064(3) 0.041(3) 0.032(3) 0.022(3) 0.025(3)
C7 0.042(3) 0.046(3) 0.033(2) 0.017(2) 0.014(2) 0.014(2)
C8 0.031(3) 0.057(3) 0.033(3) 0.012(2) 0.013(2) 0.010(2)
C9 0.046(4) 0.072(4) 0.040(3) 0.018(3) 0.015(3) 0.006(3)
C10 0.052(4) 0.079(4) 0.057(4) -0.005(3) 0.009(3) -0.006(3)
C11 0.064(4) 0.055(3) 0.068(4) -0.010(3) 0.017(3) 0.003(3)
C12 0.056(4) 0.048(3) 0.054(3) 0.002(3) 0.019(3) 0.012(3)
C13 0.078(5) 0.103(5) 0.044(3) 0.054(4) 0.021(3) 0.033(3)
C14 0.064(4) 0.096(4) 0.037(3) 0.035(4) 0.005(3) 0.006(3)
C15 0.050(3) 0.037(3) 0.046(3) 0.007(2) 0.010(2) 0.006(2)
C16 0.053(4) 0.038(3) 0.065(3) 0.014(2) 0.004(3) 0.017(3)
C17 0.047(3) 0.046(3) 0.060(3) 0.004(2) 0.001(3) 0.026(3)
C18 0.035(3) 0.048(3) 0.042(3) -0.001(2) 0.004(2) 0.018(2)
C19 0.028(3) 0.040(3) 0.036(3) 0.004(2) 0.005(2) 0.011(2)
C20 0.025(3) 0.044(3) 0.037(3) 0.000(2) 0.004(2) 0.006(2)
C21 0.038(3) 0.053(3) 0.040(3) 0.003(2) 0.010(2) 0.005(2)
C22 0.053(4) 0.075(4) 0.055(3) 0.016(3) 0.018(3) 0.002(3)
C23 0.056(4) 0.061(3) 0.072(4) 0.024(3) 0.022(3) -0.001(3)
C24 0.050(3) 0.048(3) 0.064(3) 0.018(2) 0.013(3) 0.014(3)
C25 0.052(4) 0.076(4) 0.048(3) 0.006(3) 0.009(3) 0.032(3)
C26 0.048(4) 0.091(4) 0.042(3) 0.011(3) 0.015(3) 0.022(3)
C27 0.053(4) 0.067(4) 0.063(4) 0.019(3) 0.003(3) 0.021(3)
C28 0.076(5) 0.088(4) 0.105(5) -0.005(4) 0.024(4) 0.028(4)

loop_
_atom_type_symbol
_atom_type_description
_atom_type_scat_dispersion_real
_atom_type_scat_dispersion_imag
_atom_type_scat_source
C C 0.0033 0.0016 'International Tables Vol C Tables 4.2.6.8 and 6.1.1.4'
H H 0.0000 0.0000 'International Tables Vol C Tables 4.2.6.8 and 6.1.1.4'
O O 0.0106 0.0060 'International Tables Vol C Tables 4.2.6.8 and 6.1.1.4'
N N 0.0061 0.0033 'International Tables Vol C Tables 4.2.6.8 and 6.1.1.4'
Cu Cu 0.3201 1.2651 'International Tables Vol C Tables 4.2.6.8 and 6.1.1.4'

loop_
_geom_angle_atom_site_label_1
_geom_angle_atom_site_label_2
_geom_angle_atom_site_label_3
_geom_angle_site_symmetry_1
_geom_angle_site_symmetry_3
_geom_angle
_geom_angle_publ_flag
N3 Cu1 N1 . . 177.12(15) n
N3 Cu1 O1 . . 92.58(13) n
N1 Cu1 O1 . . 89.98(13) n
N3 Cu1 N4 . . 81.55(13) n
N1 Cu1 N4 . . 96.80(13) n
O1 Cu1 N4 . . 151.73(14) n
N3 Cu1 N2 . . 98.35(13) n
N1 Cu1 N2 . . 79.82(14) n
O1 Cu1 N2 . . 101.51(13) n
N4 Cu1 N2 . . 106.69(14) n
C3 N1 C7 . . 118.4(4) ?
C3 N1 Cu1 . . 125.9(3) ?
C7 N1 Cu1 . . 115.5(3) ?
C12 N2 C8 . . 118.3(4) ?
C12 N2 Cu1 . . 132.5(3) ?
C8 N2 Cu1 . . 109.0(3) ?
C15 N3 C19 . . 118.2(3) ?
C15 N3 Cu1 . . 128.0(3) ?
C19 N3 Cu1 . . 113.8(3) ?
C24 N4 C20 . . 117.6(4) ?
C24 N4 Cu1 . . 131.1(3) ?
C20 N4 Cu1 . . 111.3(3) ?
C1 O1 Cu1 . . 106.7(3) ?
H30 O5 H29 . . 91.1 ?
H31 O6 H32 . . 109.2 ?
H33 O7 H34 . . 102.8 ?
H36 O8 H35 . . 105.8 ?
H37 O9 H38 . . 121.0 ?
H39 O10 H40 . . 101.1 ?
H41 O11 H42 . . 121.7 ?
O2 C1 O1 . . 122.1(4) ?
O2 C1 C2 . . 120.6(5) ?
O1 C1 C2 . . 117.2(4) ?
C1 C2 H2A . . 109.5 ?
C1 C2 H2B . . 109.5 ?
H2A C2 H2B . . 109.5 ?
C1 C2 H2C . . 109.5 ?
H2A C2 H2C . . 109.5 ?
H2B C2 H2C . . 109.5 ?
N1 C3 C4 . . 122.7(5) ?
N1 C3 H3 . . 118.7 ?
C4 C3 H3 . . 118.7 ?
C5 C4 C3 . . 119.6(5) ?
C5 C4 H4A . . 120.2 ?
C3 C4 H4A . . 120.2 ?
C4 C5 C6 . . 120.2(4) ?
C4 C5 H5 . . 119.9 ?
C6 C5 H5 . . 119.9 ?
C7 C6 C5 . . 117.0(5) ?
C7 C6 C13 . . 118.3(5) ?
C5 C6 C13 . . 124.8(5) ?
N1 C7 C6 . . 122.1(4) ?
N1 C7 C8 . . 117.7(4) ?
C6 C7 C8 . . 120.1(4) ?
N2 C8 C9 . . 122.2(4) ?
N2 C8 C7 . . 117.8(4) ?
C9 C8 C7 . . 120.0(4) ?
C8 C9 C10 . . 117.6(5) ?
C8 C9 C14 . . 119.2(5) ?
C10 C9 C14 . . 123.3(5) ?
C11 C10 C9 . . 119.7(5) ?
C11 C10 H10 . . 120.2 ?
C9 C10 H10 . . 120.2 ?
C10 C11 C12 . . 119.4(5) ?
C10 C11 H11 . . 120.3 ?
C12 C11 H11 . . 120.3 ?
N2 C12 C11 . . 122.8(5) ?
N2 C12 H12 . . 118.6 ?
C11 C12 H12 . . 118.6 ?
C14 C13 C6 . . 122.1(5) ?
C14 C13 H13 . . 119.0 ?
C6 C13 H13 . . 119.0 ?
C13 C14 C9 . . 120.4(5) ?
C13 C14 H14 . . 119.8 ?
C9 C14 H14 . . 119.8 ?
N3 C15 C16 . . 122.3(4) ?
N3 C15 H15 . . 118.9 ?
C16 C15 H15 . . 118.9 ?
C17 C16 C15 . . 120.2(4) ?
C17 C16 H16 . . 119.9 ?
C15 C16 H16 . . 119.9 ?
C16 C17 C18 . . 119.2(4) ?
C16 C17 H17 . . 120.4 ?
C18 C17 H17 . . 120.4 ?
C19 C18 C17 . . 117.4(4) ?
C19 C18 C25 . . 118.3(4) ?
C17 C18 C25 . . 124.3(4) ?
N3 C19 C18 . . 122.7(4) ?
N3 C19 C20 . . 116.4(3) ?
C18 C19 C20 . . 121.0(4) ?
N4 C20 C21 . . 123.4(4) ?
N4 C20 C19 . . 116.9(4) ?
C21 C20 C19 . . 119.7(4) ?
C22 C21 C20 . . 116.6(4) ?
C22 C21 C26 . . 125.1(4) ?
C20 C21 C26 . . 118.2(4) ?
C23 C22 C21 . . 120.3(5) ?
C23 C22 H22 . . 119.9 ?
C21 C22 H22 . . 119.9 ?
C22 C23 C24 . . 119.4(5) ?
C22 C23 H23 . . 120.3 ?
C24 C23 H23 . . 120.3 ?
N4 C24 C23 . . 122.6(4) ?
N4 C24 H24 . . 118.7 ?
C23 C24 H24 . . 118.7 ?
C26 C25 C18 . . 120.5(4) ?
C26 C25 H25 . . 119.7 ?
C18 C25 H25 . . 119.7 ?
C25 C26 C21 . . 122.3(4) ?
C25 C26 H26 . . 118.9 ?
C21 C26 H26 . . 118.9 ?
O3 C27 O4 . . 124.5(6) ?
O3 C27 C28 . . 120.0(6) ?
O4 C27 C28 . . 115.6(5) ?
C27 C28 H28A . . 109.5 ?
C27 C28 H28B . . 109.5 ?
H28A C28 H28B . . 109.5 ?
C27 C28 H28C . . 109.5 ?
H28A C28 H28C . . 109.5 ?
H28B C28 H28C . . 109.5 ?

loop_
_geom_bond_atom_site_label_1
_geom_bond_atom_site_label_2
_geom_bond_site_symmetry_2
_geom_bond_distance
_geom_bond_publ_flag
Cu1 N3 . 1.988(3) y
Cu1 N1 . 1.989(3) y
Cu1 O1 . 2.001(3) y
Cu1 N4 . 2.051(3) y
Cu1 N2 . 2.191(4) y
N1 C3 . 1.328(5) ?
N1 C7 . 1.360(5) ?
N2 C12 . 1.325(5) ?
N2 C8 . 1.355(5) ?
N3 C15 . 1.324(5) ?
N3 C19 . 1.352(5) ?
N4 C24 . 1.326(5) ?
N4 C20 . 1.354(5) ?
O1 C1 . 1.257(5) ?
O2 C1 . 1.242(5) ?
O3 C27 . 1.218(6) ?
O4 C27 . 1.270(6) ?
O5 H30 . 0.8500 ?
O5 H29 . 0.8500 ?
O6 H31 . 0.8501 ?
O6 H32 . 0.8500 ?
O7 H33 . 0.8500 ?
O7 H34 . 0.8500 ?
O8 H36 . 0.8500 ?
O8 H35 . 0.8501 ?
O9 H37 . 0.8500 ?
O9 H38 . 0.8499 ?
O10 H39 . 0.8501 ?
O10 H40 . 0.8499 ?
O11 H41 . 0.8500 ?
O11 H42 . 0.8500 ?
C1 C2 . 1.493(6) ?
C2 H2A . 0.9600 ?
C2 H2B . 0.9600 ?
C2 H2C . 0.9600 ?
C3 C4 . 1.387(6) ?
C3 H3 . 0.9300 ?
C4 C5 . 1.343(7) ?
C4 H4A . 0.9300 ?
C5 C6 . 1.410(7) ?
C5 H5 . 0.9300 ?
C6 C7 . 1.402(5) ?
C6 C13 . 1.432(7) ?
C7 C8 . 1.423(6) ?
C8 C9 . 1.397(6) ?
C9 C10 . 1.401(6) ?
C9 C14 . 1.435(6) ?
C10 C11 . 1.354(7) ?
C10 H10 . 0.9300 ?
C11 C12 . 1.386(7) ?
C11 H11 . 0.9300 ?
C12 H12 . 0.9300 ?
C13 C14 . 1.339(7) ?
C13 H13 . 0.9300 ?
C14 H14 . 0.9300 ?
C15 C16 . 1.383(5) ?
C15 H15 . 0.9300 ?
C16 C17 . 1.351(6) ?
C16 H16 . 0.9300 ?
C17 C18 . 1.400(6) ?
C17 H17 . 0.9300 ?
C18 C19 . 1.396(5) ?
C18 C25 . 1.429(6) ?
C19 C20 . 1.425(5) ?
C20 C21 . 1.399(5) ?
C21 C22 . 1.394(6) ?
C21 C26 . 1.424(6) ?
C22 C23 . 1.352(6) ?
C22 H22 . 0.9300 ?
C23 C24 . 1.393(6) ?
C23 H23 . 0.9300 ?
C24 H24 . 0.9300 ?
C25 C26 . 1.350(6) ?
C25 H25 . 0.9300 ?
C26 H26 . 0.9300 ?
C27 C28 . 1.516(7) ?
C28 H28A . 0.9600 ?
C28 H28B . 0.9600 ?
C28 H28C . 0.9600 ?

loop_
_geom_hbond_atom_site_label_D
_geom_hbond_atom_site_label_H
_geom_hbond_atom_site_label_A
_geom_hbond_site_symmetry_A
_geom_hbond_distance_DH
_geom_hbond_distance_HA
_geom_hbond_distance_DA
_geom_hbond_angle_DHA
O5 H29 O3 . 0.85 1.90 2.738(5) 170
O6 H31 O5 . 0.85 1.92 2.768(5) 176
O7 H33 O4 . 0.85 1.96 2.797(5) 167
O7 H34 O8 . 0.85 1.91 2.760(5) 173
O8 H36 O2 . 0.85 1.86 2.710(4) 173
O9 H37 O8 . 0.85 1.98 2.826(5) 174
O10 H40 O11 . 0.85 2.23 3.070(5) 168
O11 H42 O9 . 0.85 1.89 2.714(5) 164
O5 H30 O10 2_666 0.85 2.03 2.819(5) 155
O6 H32 O4 2_666 0.85 1.94 2.778(5) 169
O9 H38 O6 2_666 0.85 1.94 2.737(6) 156
O10 H39 O4 1_655 0.85 1.87 2.702(5) 164
O11 H41 O7 1_655 0.85 1.88 2.724(5) 170
O8 H35 O11 2_665 0.85 1.97 2.796(5) 165

loop_
_geom_torsion_atom_site_label_1
_geom_torsion_atom_site_label_2
_geom_torsion_atom_site_label_3
_geom_torsion_atom_site_label_4
_geom_torsion_site_symmetry_1
_geom_torsion_site_symmetry_2
_geom_torsion_site_symmetry_3
_geom_torsion_site_symmetry_4
_geom_torsion
_geom_torsion_publ_flag
C3 C4 C5 C6 . . . . -0.6(8) ?
